data_4078779
loop_
_publ_author_name
'Lotz, Simon'
'van Jaarsveld, Nina A.'
'Liles, David C.'
'Crause, Chantelle'
'G\"orls, Helmar'
'Terblans, Yvette M.'

_publ_section_title
;
 Fischer Dinuclear and Mononuclear Bis-Carbene Complexes of Thiophene and
 Thiophene Derivatives
;
_journal_issue 15
_journal_name_full Organometallics
_journal_page_first 5371
_journal_paper_doi 10.1021/om300414y
_journal_volume 31
_journal_year 2012
_chemical_formula_moiety 'C15 H11 N O6 S W'
_chemical_formula_sum 'C15 H11 N O6 S W'
_chemical_formula_weight 517.16
_chemical_name_systematic
; 
[2-(Ethoxymethylidenyl)-4-methyl-4-<i>H</i>-thienopyrrole](pentacarbonyl)
tungsten 
;
_space_group_IT_number 2
_symmetry_cell_setting triclinic
_symmetry_space_group_name_Hall '-P 1'
_symmetry_space_group_name_H-M 'P -1'
_atom_sites_solution_hydrogens geom
_atom_sites_solution_primary direct
_atom_sites_solution_secondary difmap
_audit_creation_method SHELXL-97
_cell_angle_alpha 65.739(3)
_cell_angle_beta 82.524(3)
_cell_angle_gamma 73.027(3)
_cell_formula_units_Z 2
_cell_length_a 7.1651(4)
_cell_length_b 11.4198(7)
_cell_length_c 11.8024(7)
_cell_measurement_reflns_used 7278
_cell_measurement_temperature 183(2)
_cell_measurement_theta_max 27.48
_cell_measurement_theta_min 1.89
_cell_volume 842.02(9)
_computing_cell_refinement 'HKL Scalepack (Otwinowski & Minor 1997)'
_computing_data_collection 'COLLECT (Nonius B.V. 1998)'
_computing_data_reduction ' HKL Denzo and Scalepack (Otwinowski & Minor 1997)'
_computing_molecular_graphics ' ORTEP-3 for Windows (Farrugia, 1997), POV-Ray (Cason, 2004)'
_computing_publication_material ' SHELXL-97, PLATON (Spek, 2009)'
_computing_structure_refinement 'SHELXL-97 (Sheldrick, 2008)'
_computing_structure_solution 'SHELXS-97 (Sheldrick, 2008)'
_diffrn_ambient_temperature 183(2)
_diffrn_measured_fraction_theta_full 0.992
_diffrn_measured_fraction_theta_max 0.973
_diffrn_measurement_device_type 'Nonius Kappa CCD'
_diffrn_measurement_method '\f and \w scans'
_diffrn_radiation_monochromator graphite
_diffrn_radiation_source 'fine-focus sealed tube'
_diffrn_radiation_type MoK\a
_diffrn_radiation_wavelength 0.71073
_diffrn_reflns_av_R_equivalents 0.0679
_diffrn_reflns_av_sigmaI/netI 0.0841
_diffrn_reflns_limit_h_max 8
_diffrn_reflns_limit_h_min -9
_diffrn_reflns_limit_k_max 14
_diffrn_reflns_limit_k_min -13
_diffrn_reflns_limit_l_max 15
_diffrn_reflns_limit_l_min -14
_diffrn_reflns_number 7278
_diffrn_reflns_theta_full 25.24
_diffrn_reflns_theta_max 27.48
_diffrn_reflns_theta_min 1.89
_exptl_absorpt_coefficient_mu 7.013
_exptl_absorpt_correction_T_max 0.581
_exptl_absorpt_correction_T_min 0.382
_exptl_absorpt_correction_type multi-scan
_exptl_absorpt_process_details 'Sortav (Blessing 1995)'
_exptl_crystal_colour red-orange
_exptl_crystal_density_diffrn 2.040
_exptl_crystal_density_method 'not measured'
_exptl_crystal_description prism
_exptl_crystal_F_000 492
_exptl_crystal_size_max 0.12
_exptl_crystal_size_mid 0.11
_exptl_crystal_size_min 0.09
_refine_diff_density_max 0.672
_refine_diff_density_min -1.404
_refine_diff_density_rms 0.172
_refine_ls_extinction_method none
_refine_ls_goodness_of_fit_ref 0.944
_refine_ls_hydrogen_treatment constr
_refine_ls_matrix_type full
_refine_ls_number_parameters 218
_refine_ls_number_reflns 3753
_refine_ls_number_restraints 0
_refine_ls_restrained_S_all 0.944
_refine_ls_R_factor_all 0.0400
_refine_ls_R_factor_gt 0.0315
_refine_ls_shift/su_max 0.002
_refine_ls_shift/su_mean 0.000
_refine_ls_structure_factor_coef Fsqd
_refine_ls_weighting_details 'calc w=1/[\s^2^(Fo^2^)+(0.0065P)^2^+0.0000P] where P=(Fo^2^+2Fc^2^)/3'
_refine_ls_weighting_scheme calc
_refine_ls_wR_factor_gt 0.0617
_refine_ls_wR_factor_ref 0.0627
_reflns_number_gt 3121
_reflns_number_total 3753
_reflns_threshold_expression >2\s(I)
_cod_data_source_file om300414y_si_002.cif
_cod_data_source_block complex_8b_fo1429
_cod_database_code 4078779

loop_
_symmetry_equiv_pos_as_xyz
'x, y, z'
'-x, -y, -z'

loop_
_atom_site_label
_atom_site_type_symbol
_atom_site_fract_x
_atom_site_fract_y
_atom_site_fract_z
_atom_site_U_iso_or_equiv
_atom_site_adp_type
_atom_site_occupancy
_atom_site_symmetry_multiplicity
_atom_site_calc_flag
_atom_site_refinement_flags
W1 W 0.60815(3) 0.891095(19) 0.748397(17) 0.02846(7) Uani 1 1 d .
C1 C 0.5339(8) 1.0844(6) 0.6350(5) 0.0390(13) Uani 1 1 d .
O1 O 0.4882(6) 1.1972(4) 0.5748(3) 0.0508(11) Uani 1 1 d .
C2 C 0.8442(8) 0.9061(5) 0.8168(4) 0.0313(11) Uani 1 1 d .
O2 O 0.9787(5) 0.9108(4) 0.8557(3) 0.0418(10) Uani 1 1 d .
C3 C 0.7865(8) 0.8586(5) 0.6111(5) 0.0333(12) Uani 1 1 d .
O3 O 0.8892(6) 0.8474(4) 0.5291(3) 0.0499(11) Uani 1 1 d .
C4 C 0.3818(8) 0.8535(5) 0.6890(5) 0.0378(12) Uani 1 1 d .
O4 O 0.2619(6) 0.8265(4) 0.6589(4) 0.0537(11) Uani 1 1 d .
C5 C 0.4243(8) 0.9571(5) 0.8690(5) 0.0338(12) Uani 1 1 d .
O5 O 0.3169(6) 1.0079(4) 0.9276(3) 0.0440(10) Uani 1 1 d .
C6 C 0.6810(7) 0.6774(5) 0.8757(4) 0.0293(11) Uani 1 1 d .
O6 O 0.6993(5) 0.6247(3) 0.9976(3) 0.0323(8) Uani 1 1 d .
S1 S 0.7923(2) 0.40288(12) 0.95331(11) 0.0323(3) Uani 1 1 d .
N1 N 0.8090(6) 0.3775(4) 0.6417(3) 0.0339(10) Uani 1 1 d .
C7 C 0.7229(7) 0.5677(5) 0.8377(4) 0.0309(11) Uani 1 1 d .
C8 C 0.7229(7) 0.5667(5) 0.7208(4) 0.0313(12) Uani 1 1 d .
H8 H 0.6889 0.6447 0.6470 0.038 Uiso 1 1 calc R
C9 C 0.7786(7) 0.4378(5) 0.7243(4) 0.0286(11) Uani 1 1 d .
C10 C 0.8222(7) 0.3371(5) 0.8435(4) 0.0303(11) Uani 1 1 d .
C11 C 0.8793(8) 0.2139(5) 0.8328(5) 0.0365(12) Uani 1 1 d .
H11 H 0.9158 0.1285 0.8985 0.044 Uiso 1 1 calc R
C12 C 0.8721(8) 0.2407(5) 0.7082(5) 0.0374(13) Uani 1 1 d .
H12 H 0.9052 0.1757 0.6731 0.045 Uiso 1 1 calc R
C13 C 0.7796(8) 0.4416(5) 0.5090(4) 0.0428(14) Uani 1 1 d .
H13A H 0.7351 0.5383 0.4842 0.064 Uiso 1 1 calc R
H13B H 0.6810 0.4108 0.4867 0.064 Uiso 1 1 calc R
H13C H 0.9027 0.4191 0.4660 0.064 Uiso 1 1 calc R
C14 C 0.6644(8) 0.7045(5) 1.0708(4) 0.0354(12) Uani 1 1 d .
H14A H 0.5275 0.7593 1.0623 0.042 Uiso 1 1 calc R
H14B H 0.7517 0.7645 1.0428 0.042 Uiso 1 1 calc R
C15 C 0.7057(8) 0.6085(5) 1.2042(4) 0.0408(14) Uani 1 1 d .
H15A H 0.6835 0.6584 1.2574 0.061 Uiso 1 1 calc R
H15B H 0.8417 0.5551 1.2112 0.061 Uiso 1 1 calc R
H15C H 0.6187 0.5496 1.2305 0.061 Uiso 1 1 calc R

loop_
_atom_site_aniso_label
_atom_site_aniso_U_11
_atom_site_aniso_U_22
_atom_site_aniso_U_33
_atom_site_aniso_U_23
_atom_site_aniso_U_13
_atom_site_aniso_U_12
W1 0.02996(13) 0.02666(12) 0.02735(12) -0.01125(9) -0.00355(8) -0.00313(9)
C1 0.043(3) 0.042(3) 0.027(3) -0.010(2) -0.005(2) -0.009(3)
O1 0.070(3) 0.031(2) 0.042(2) -0.0062(19) -0.017(2) -0.005(2)
C2 0.037(3) 0.024(3) 0.030(3) -0.012(2) 0.004(2) -0.004(2)
O2 0.037(2) 0.043(2) 0.051(2) -0.0223(19) -0.0064(18) -0.012(2)
C3 0.037(3) 0.031(3) 0.033(3) -0.014(2) -0.001(2) -0.008(3)
O3 0.046(3) 0.064(3) 0.045(2) -0.029(2) 0.009(2) -0.015(2)
C4 0.036(3) 0.033(3) 0.037(3) -0.014(2) -0.001(2) 0.003(3)
O4 0.038(2) 0.077(3) 0.062(3) -0.040(2) -0.003(2) -0.018(2)
C5 0.032(3) 0.036(3) 0.032(3) -0.013(2) -0.005(2) -0.005(3)
O5 0.043(3) 0.048(2) 0.041(2) -0.024(2) -0.0001(19) -0.002(2)
C6 0.024(3) 0.037(3) 0.027(3) -0.012(2) -0.001(2) -0.008(2)
O6 0.040(2) 0.0301(18) 0.0251(18) -0.0115(15) -0.0036(15) -0.0046(18)
S1 0.0377(8) 0.0274(6) 0.0281(6) -0.0088(5) -0.0027(5) -0.0053(6)
N1 0.044(3) 0.030(2) 0.027(2) -0.0110(19) -0.0011(19) -0.009(2)
C7 0.028(3) 0.029(3) 0.033(3) -0.011(2) -0.001(2) -0.005(2)
C8 0.035(3) 0.028(3) 0.029(3) -0.008(2) -0.003(2) -0.008(2)
C9 0.025(3) 0.032(3) 0.031(3) -0.013(2) -0.002(2) -0.007(2)
C10 0.031(3) 0.030(3) 0.030(3) -0.012(2) -0.001(2) -0.007(2)
C11 0.041(3) 0.030(3) 0.036(3) -0.013(2) 0.001(2) -0.007(3)
C12 0.044(3) 0.028(3) 0.043(3) -0.018(2) 0.002(3) -0.010(3)
C13 0.055(4) 0.039(3) 0.031(3) -0.012(3) -0.006(3) -0.007(3)
C14 0.038(3) 0.038(3) 0.030(3) -0.017(2) -0.001(2) -0.006(3)
C15 0.044(4) 0.043(3) 0.029(3) -0.008(2) -0.004(2) -0.010(3)

loop_
_atom_type_symbol
_atom_type_description
_atom_type_scat_dispersion_real
_atom_type_scat_dispersion_imag
_atom_type_scat_source
C C 0.0033 0.0016 'International Tables Vol C Tables 4.2.6.8 and 6.1.1.4'
H H 0.0000 0.0000 'International Tables Vol C Tables 4.2.6.8 and 6.1.1.4'
N N 0.0061 0.0033 'International Tables Vol C Tables 4.2.6.8 and 6.1.1.4'
O O 0.0106 0.0060 'International Tables Vol C Tables 4.2.6.8 and 6.1.1.4'
S S 0.1246 0.1234 'International Tables Vol C Tables 4.2.6.8 and 6.1.1.4'
W W -0.8490 6.8722 'International Tables Vol C Tables 4.2.6.8 and 6.1.1.4'

loop_
_geom_angle_atom_site_label_1
_geom_angle_atom_site_label_2
_geom_angle_atom_site_label_3
_geom_angle
C1 W1 C3 87.5(2)
C1 W1 C5 82.9(2)
C3 W1 C5 170.29(18)
C1 W1 C2 93.51(18)
C3 W1 C2 87.08(19)
C5 W1 C2 91.61(19)
C1 W1 C4 92.7(2)
C3 W1 C4 92.0(2)
C5 W1 C4 90.4(2)
C2 W1 C4 173.68(18)
C1 W1 C6 178.26(18)
C3 W1 C6 93.74(19)
C5 W1 C6 95.82(19)
C2 W1 C6 87.74(16)
C4 W1 C6 86.09(18)
O1 C1 W1 176.6(5)
O2 C2 W1 178.1(4)
O3 C3 W1 176.1(4)
O4 C4 W1 176.7(5)
O5 C5 W1 172.7(4)
O6 C6 C7 106.4(4)
O6 C6 W1 128.4(4)
C7 C6 W1 125.2(3)
C6 O6 C14 122.8(4)
C10 S1 C7 91.2(2)
C9 N1 C12 107.9(4)
C9 N1 C13 127.2(4)
C12 N1 C13 124.9(4)
C8 C7 C6 130.4(4)
C8 C7 S1 111.2(4)
C6 C7 S1 118.4(4)
C7 C8 C9 112.0(4)
C7 C8 H8 124.0
C9 C8 H8 124.0
N1 C9 C8 137.8(4)
N1 C9 C10 107.7(4)
C8 C9 C10 114.5(4)
C11 C10 C9 108.3(4)
C11 C10 S1 140.5(4)
C9 C10 S1 111.2(4)
C12 C11 C10 106.5(4)
C12 C11 H11 126.7
C10 C11 H11 126.7
C11 C12 N1 109.5(5)
C11 C12 H12 125.2
N1 C12 H12 125.2
N1 C13 H13A 109.5
N1 C13 H13B 109.5
H13A C13 H13B 109.5
N1 C13 H13C 109.5
H13A C13 H13C 109.5
H13B C13 H13C 109.5
O6 C14 C15 106.7(4)
O6 C14 H14A 110.4
C15 C14 H14A 110.4
O6 C14 H14B 110.4
C15 C14 H14B 110.4
H14A C14 H14B 108.6
C14 C15 H15A 109.5
C14 C15 H15B 109.5
H15A C15 H15B 109.5
C14 C15 H15C 109.5
H15A C15 H15C 109.5
H15B C15 H15C 109.5

loop_
_geom_bond_atom_site_label_1
_geom_bond_atom_site_label_2
_geom_bond_distance
W1 C1 2.004(6)
W1 C3 2.018(6)
W1 C5 2.036(6)
W1 C2 2.044(5)
W1 C4 2.063(5)
W1 C6 2.221(5)
C1 O1 1.155(6)
C2 O2 1.144(5)
C3 O3 1.165(6)
C4 O4 1.133(6)
C5 O5 1.156(6)
C6 O6 1.320(5)
C6 C7 1.437(7)
O6 C14 1.448(6)
S1 C10 1.709(5)
S1 C7 1.781(5)
N1 C9 1.371(6)
N1 C12 1.390(6)
N1 C13 1.445(6)
C7 C8 1.385(6)
C8 C9 1.393(6)
C8 H8 0.9500
C9 C10 1.405(6)
C10 C11 1.401(7)
C11 C12 1.378(7)
C11 H11 0.9500
C12 H12 0.9500
C13 H13A 0.9800
C13 H13B 0.9800
C13 H13C 0.9800
C14 C15 1.510(6)
C14 H14A 0.9900
C14 H14B 0.9900
C15 H15A 0.9800
C15 H15B 0.9800
C15 H15C 0.9800

loop_
_geom_torsion_atom_site_label_1
_geom_torsion_atom_site_label_2
_geom_torsion_atom_site_label_3
_geom_torsion_atom_site_label_4
_geom_torsion
C3 W1 C6 O6 143.7(4)
C5 W1 C6 O6 -34.6(4)
C2 W1 C6 O6 56.8(4)
C4 W1 C6 O6 -124.6(4)
C3 W1 C6 C7 -34.6(4)
C5 W1 C6 C7 147.1(4)
C2 W1 C6 C7 -121.5(4)
C4 W1 C6 C7 57.2(4)
C7 C6 O6 C14 -178.7(4)
W1 C6 O6 C14 2.7(6)
O6 C6 C7 C8 179.3(5)
W1 C6 C7 C8 -2.1(7)
O6 C6 C7 S1 -2.2(5)
W1 C6 C7 S1 176.4(2)
C10 S1 C7 C8 0.7(4)
C10 S1 C7 C6 -178.1(4)
C6 C7 C8 C9 178.0(5)
S1 C7 C8 C9 -0.6(5)
C12 N1 C9 C8 177.8(5)
C13 N1 C9 C8 -3.0(9)
C12 N1 C9 C10 -0.4(5)
C13 N1 C9 C10 178.8(4)
C7 C8 C9 N1 -177.9(5)
C7 C8 C9 C10 0.1(6)
N1 C9 C10 C11 -0.2(5)
C8 C9 C10 C11 -178.8(4)
N1 C9 C10 S1 179.0(3)
C8 C9 C10 S1 0.4(5)
C7 S1 C10 C11 178.3(6)
C7 S1 C10 C9 -0.6(4)
C9 C10 C11 C12 0.7(5)
S1 C10 C11 C12 -178.2(4)
C10 C11 C12 N1 -0.9(6)
C9 N1 C12 C11 0.8(5)
C13 N1 C12 C11 -178.4(4)
C6 O6 C14 C15 -178.5(4)
